data_2207818
loop_
_publ_author_name
'Wawrzycka-Gorczyca, Irena'
'Siwek, Agata'
'Dobosz, Maria'

_publ_section_title
;
 4-Allyl-3-(pyrazin-2-yl)-\D^2^-1<i>H</i>-1,2,4-triazole-5(4<i>H</i>)-thione
;
_journal_coeditor_code KP6075
_journal_issue 1
_journal_name_full 'Acta Crystallographica Section E'
_journal_page_first o128
_journal_page_last o129
_journal_paper_doi 10.1107/S1600536805040584
_journal_volume 62
_journal_year 2006
_chemical_formula_iupac 'C9 H9 N5 S'
_chemical_formula_moiety 'C9 H9 N5 S'
_chemical_formula_sum 'C9 H9 N5 S'
_chemical_formula_weight 219.27
_chemical_name_systematic
;
4-Allyl-3-(pyrazin-2-yl)-\D^2^-1H-1,2,4-triazole-5(4H)-thione
;
_space_group_IT_number 14
_symmetry_cell_setting monoclinic
_symmetry_space_group_name_Hall '-P 2ybc'
_symmetry_space_group_name_H-M 'P 1 21/c 1'
_atom_sites_solution_hydrogens difmap
_atom_sites_solution_primary direct
_atom_sites_solution_secondary difmap
_audit_creation_method SHELXL-97
_cell_angle_alpha 90.00
_cell_angle_beta 112.57(3)
_cell_angle_gamma 90.00
_cell_formula_units_Z 4
_cell_length_a 9.736(2)
_cell_length_b 14.750(2)
_cell_length_c 7.913(2)
_cell_measurement_reflns_used 97
_cell_measurement_temperature 293(2)
_cell_measurement_theta_max 20.5
_cell_measurement_theta_min 6
_cell_volume 1049.3(4)
_computing_cell_refinement 'KM-4 Software'
_computing_data_collection 'KM-4 Software (Kuma, 1991)'
_computing_data_reduction 'KM-4 Software'
_computing_molecular_graphics 'SHELXTL/PC (Sheldrick, 1990)'
_computing_publication_material SHELXL97
_computing_structure_refinement 'SHELXL97 (Sheldrick, 1997)'
_computing_structure_solution 'SHELXS97 (Sheldrick, 1997)'
_diffrn_ambient_temperature 293(2)
_diffrn_measured_fraction_theta_full 0.938
_diffrn_measured_fraction_theta_max 0.938
_diffrn_measurement_device_type 'Kuma KM-4 four-circle'
_diffrn_measurement_method \w-2\q
_diffrn_radiation_monochromator graphite
_diffrn_radiation_source 'fine-focus sealed tube'
_diffrn_radiation_type CuK\a
_diffrn_radiation_wavelength 1.54178
_diffrn_reflns_av_R_equivalents 0.0545
_diffrn_reflns_av_sigmaI/netI 0.0517
_diffrn_reflns_limit_h_max 11
_diffrn_reflns_limit_h_min 0
_diffrn_reflns_limit_k_max 0
_diffrn_reflns_limit_k_min -18
_diffrn_reflns_limit_l_max 9
_diffrn_reflns_limit_l_min -9
_diffrn_reflns_number 2367
_diffrn_reflns_theta_full 80.26
_diffrn_reflns_theta_max 80.26
_diffrn_reflns_theta_min 4.92
_diffrn_standards_decay_% 1.41
_diffrn_standards_interval_count 100
_diffrn_standards_number 3
_exptl_absorpt_coefficient_mu 2.535
_exptl_absorpt_correction_T_max 0.2363
_exptl_absorpt_correction_T_min 0.1287
_exptl_absorpt_correction_type sphere
_exptl_absorpt_process_details
;
Dwiggins (1975) with modifications.
;
_exptl_crystal_colour yellow
_exptl_crystal_density_diffrn 1.388
_exptl_crystal_density_method 'not measured'
_exptl_crystal_description prism
_exptl_crystal_F_000 456
_exptl_crystal_size_max 0.6
_exptl_crystal_size_mid 0.25
_exptl_crystal_size_min 0.1
_refine_diff_density_max 0.308
_refine_diff_density_min -0.194
_refine_ls_extinction_coef 0.0130(12)
_refine_ls_extinction_expression Fc^*^=kFc[1+0.001xFc^2^\l^3^/sin(2\q)]^-1/4^
_refine_ls_extinction_method SHELXL97
_refine_ls_goodness_of_fit_ref 1.032
_refine_ls_hydrogen_treatment refall
_refine_ls_matrix_type full
_refine_ls_number_parameters 173
_refine_ls_number_reflns 2242
_refine_ls_number_restraints 0
_refine_ls_restrained_S_all 1.032
_refine_ls_R_factor_all 0.1079
_refine_ls_R_factor_gt 0.0425
_refine_ls_shift/su_max 0.000
_refine_ls_shift/su_mean 0.000
_refine_ls_structure_factor_coef Fsqd
_refine_ls_weighting_details 'w=1/[\s^2^(Fo^2^)+(0.0796P)^2^] where P=(Fo^2^+2Fc^2^)/3'
_refine_ls_weighting_scheme calc
_refine_ls_wR_factor_gt 0.1064
_refine_ls_wR_factor_ref 0.1309
_reflns_number_gt 1213
_reflns_number_total 2242
_reflns_threshold_expression I>2\s(I)
_cod_data_source_file kp6075.cif
_cod_data_source_block I
_cod_original_sg_symbol_H-M 'P 21/c'
_cod_database_code 2207818
_cod_database_fobs_code 2207818

loop_
_symmetry_equiv_pos_as_xyz
'x, y, z'
'-x, y+1/2, -z+1/2'
'-x, -y, -z'
'x, -y-1/2, z-1/2'

loop_
_atom_site_label
_atom_site_fract_x
_atom_site_fract_y
_atom_site_fract_z
_atom_site_U_iso_or_equiv
_atom_site_adp_type
_atom_site_calc_flag
_atom_site_occupancy
_atom_site_type_symbol
S1 0.26677(8) 0.52957(4) 0.56937(11) 0.0685(3) Uani d 1 S
N1 0.0749(2) 0.40241(14) 0.3669(3) 0.0613(5) Uani d 1 N
N2 0.0529(2) 0.31086(13) 0.3469(3) 0.0606(5) Uani d 1 N
N4 0.26323(19) 0.34319(11) 0.5786(3) 0.0509(4) Uani d 1 N
N5 0.3049(2) 0.14705(13) 0.6434(3) 0.0600(5) Uani d 1 N
N6 0.1086(2) 0.03043(14) 0.3894(3) 0.0620(5) Uani d 1 N
C3 0.1688(2) 0.27623(15) 0.4764(3) 0.0513(5) Uani d 1 C
C5 0.2012(3) 0.42515(15) 0.5044(4) 0.0549(5) Uani d 1 C
C6 0.1897(2) 0.17799(14) 0.5002(3) 0.0505(5) Uani d 1 C
C7 0.0906(3) 0.11939(16) 0.3734(4) 0.0571(6) Uani d 1 C
C8 0.2249(3) -0.00026(18) 0.5318(4) 0.0673(7) Uani d 1 C
C9 0.3211(3) 0.05757(17) 0.6575(4) 0.0661(7) Uani d 1 C
C10 0.4093(3) 0.33613(16) 0.7315(4) 0.0549(5) Uani d 1 C
C11 0.5327(3) 0.32576(18) 0.6678(4) 0.0606(6) Uani d 1 C
C12 0.6335(4) 0.2623(2) 0.7234(5) 0.0797(8) Uani d 1 C
H1N 0.004(3) 0.4432(18) 0.289(4) 0.068(8) Uiso d 1 H
H7 0.002(3) 0.1444(19) 0.271(4) 0.067(8) Uiso d 1 H
H8 0.241(3) -0.064(2) 0.538(4) 0.071(8) Uiso d 1 H
H9 0.410(3) 0.039(2) 0.746(4) 0.078(9) Uiso d 1 H
H101 0.426(3) 0.395(2) 0.810(4) 0.079(9) Uiso d 1 H
H102 0.404(3) 0.2861(18) 0.813(4) 0.058(7) Uiso d 1 H
H11 0.537(3) 0.365(2) 0.582(5) 0.076(9) Uiso d 1 H
H121 0.710(4) 0.259(3) 0.687(6) 0.121(14) Uiso d 1 H
H122 0.628(4) 0.221(3) 0.822(5) 0.112(13) Uiso d 1 H

loop_
_atom_site_aniso_label
_atom_site_aniso_U_11
_atom_site_aniso_U_22
_atom_site_aniso_U_33
_atom_site_aniso_U_12
_atom_site_aniso_U_13
_atom_site_aniso_U_23
S1 0.0724(4) 0.0431(3) 0.0884(5) -0.0047(3) 0.0290(3) -0.0037(3)
N1 0.0541(10) 0.0438(10) 0.0756(14) 0.0033(8) 0.0133(10) 0.0064(10)
N2 0.0537(10) 0.0452(10) 0.0721(14) 0.0007(7) 0.0120(9) 0.0036(9)
N4 0.0510(9) 0.0419(9) 0.0568(11) -0.0009(7) 0.0171(8) -0.0004(8)
N5 0.0592(10) 0.0469(10) 0.0635(13) 0.0005(8) 0.0120(10) 0.0048(9)
N6 0.0619(10) 0.0478(10) 0.0690(13) -0.0042(8) 0.0171(9) -0.0046(10)
C3 0.0522(11) 0.0434(10) 0.0550(12) -0.0008(8) 0.0170(10) 0.0004(9)
C5 0.0541(11) 0.0447(11) 0.0667(15) 0.0014(8) 0.0239(11) 0.0044(10)
C6 0.0497(11) 0.0424(10) 0.0566(13) -0.0013(8) 0.0172(10) 0.0011(9)
C7 0.0542(12) 0.0488(12) 0.0613(14) -0.0020(9) 0.0143(11) -0.0027(10)
C8 0.0697(15) 0.0426(11) 0.082(2) 0.0029(11) 0.0200(14) 0.0041(12)
C9 0.0643(13) 0.0500(12) 0.0688(16) 0.0023(11) 0.0088(12) 0.0064(12)
C10 0.0564(12) 0.0487(12) 0.0526(13) -0.0027(9) 0.0130(11) -0.0014(10)
C11 0.0568(12) 0.0596(13) 0.0590(15) -0.0061(10) 0.0152(11) 0.0012(12)
C12 0.0687(17) 0.0796(19) 0.089(2) 0.0106(14) 0.0282(16) 0.0030(17)

loop_
_atom_type_symbol
_atom_type_description
_atom_type_scat_dispersion_real
_atom_type_scat_dispersion_imag
_atom_type_scat_source
C C 0.0181 0.0091 'International Tables Vol C Tables 4.2.6.8 and 6.1.1.4'
H H 0.0000 0.0000 'International Tables Vol C Tables 4.2.6.8 and 6.1.1.4'
N N 0.0311 0.0180 'International Tables Vol C Tables 4.2.6.8 and 6.1.1.4'
S S 0.3331 0.5567 'International Tables Vol C Tables 4.2.6.8 and 6.1.1.4'

loop_
_geom_angle_atom_site_label_1
_geom_angle_atom_site_label_2
_geom_angle_atom_site_label_3
_geom_angle
_geom_angle_publ_flag
C5 N1 N2 113.39(19) no
C5 N1 H1N 126.0(17) no
N2 N1 H1N 120.6(17) no
C3 N2 N1 104.26(18) no
C5 N4 C3 107.09(19) no
C5 N4 C10 122.56(18) no
C3 N4 C10 130.23(18) no
C9 N5 C6 116.5(2) no
C7 N6 C8 117.1(2) no
N2 C3 N4 111.2(2) no
N2 C3 C6 121.6(2) no
N4 C3 C6 127.17(19) no
N1 C5 N4 104.1(2) no
N1 C5 S1 127.30(19) no
N4 C5 S1 128.65(19) no
N5 C6 C7 121.6(2) no
N5 C6 C3 118.6(2) no
C7 C6 C3 119.8(2) no
N6 C7 C6 121.1(2) no
N6 C7 H7 119.0(16) no
C6 C7 H7 119.8(16) no
N6 C8 C9 121.6(2) no
N6 C8 H8 116.6(18) no
C9 C8 H8 121.7(18) no
N5 C9 C8 122.1(3) no
N5 C9 H9 114.1(19) no
C8 C9 H9 123.0(19) no
N4 C10 C11 112.4(2) no
N4 C10 H101 107.8(15) no
C11 C10 H101 109.1(15) no
N4 C10 H102 108.3(14) no
C11 C10 H102 113.3(15) no
H101 C10 H102 106(2) no
C12 C11 C10 124.3(3) no
C12 C11 H11 117.9(19) no
C10 C11 H11 117.8(19) no
C11 C12 H121 123(3) no
C11 C12 H122 116(2) no
H121 C12 H122 121(3) no

loop_
_geom_bond_atom_site_label_1
_geom_bond_atom_site_label_2
_geom_bond_distance
_geom_bond_publ_flag
S1 C5 1.671(2) yes
N1 C5 1.335(3) yes
N1 N2 1.367(3) yes
N1 H1N 0.95(3) no
N2 C3 1.303(3) yes
N4 C5 1.378(3) yes
N4 C3 1.380(3) yes
N4 C10 1.475(3) yes
N5 C9 1.329(3) no
N5 C6 1.332(3) no
N6 C7 1.323(3) no
N6 C8 1.333(3) no
C3 C6 1.465(3) no
C6 C7 1.393(3) no
C7 H7 1.00(3) no
C8 C9 1.371(4) no
C8 H8 0.94(3) no
C9 H9 0.92(3) no
C10 C11 1.479(4) yes
C10 H101 1.05(3) no
C10 H102 1.00(3) no
C11 C12 1.304(4) yes
C11 H11 0.91(3) no
C12 H121 0.89(4) no
C12 H122 1.01(4) no

loop_
_geom_hbond_atom_site_label_D
_geom_hbond_atom_site_label_H
_geom_hbond_atom_site_label_A
_geom_hbond_site_symmetry_A
_geom_hbond_distance_DH
_geom_hbond_distance_HA
_geom_hbond_distance_DA
_geom_hbond_angle_DHA
_geom_hbond_publ_flag
N1 H1N N6 2_555 0.95(3) 1.91(3) 2.844(3) 168(3) yes
C9 H9 S1 2_646 0.92(3) 2.92(3) 3.780(3) 156(3) yes

loop_
_geom_torsion_atom_site_label_1
_geom_torsion_atom_site_label_2
_geom_torsion_atom_site_label_3
_geom_torsion_atom_site_label_4
_geom_torsion
_geom_torsion_publ_flag
C5 N1 N2 C3 0.3(3) no
N1 N2 C3 N4 0.4(3) no
N1 N2 C3 C6 -178.8(2) no
C5 N4 C3 N2 -0.9(3) no
C10 N4 C3 N2 -176.8(2) no
C5 N4 C3 C6 178.3(2) no
C10 N4 C3 C6 2.3(4) yes
N2 N1 C5 N4 -0.8(3) no
N2 N1 C5 S1 179.3(2) no
C3 N4 C5 N1 0.9(2) no
C10 N4 C5 N1 177.3(2) no
C3 N4 C5 S1 -179.1(2) no
C10 N4 C5 S1 -2.8(3) no
C9 N5 C6 C7 0.8(4) no
C9 N5 C6 C3 -178.7(3) no
N2 C3 C6 N5 -175.1(2) no
N4 C3 C6 N5 5.8(4) yes
N2 C3 C6 C7 5.5(4) no
N4 C3 C6 C7 -173.6(2) no
C8 N6 C7 C6 0.2(4) no
N5 C6 C7 N6 -0.9(4) no
C3 C6 C7 N6 178.5(2) no
C7 N6 C8 C9 0.6(4) no
C6 N5 C9 C8 0.0(5) no
N6 C8 C9 N5 -0.7(5) no
C5 N4 C10 C11 -91.5(3) no
C3 N4 C10 C11 83.9(3) yes
N4 C10 C11 C12 -128.6(3) yes

loop_
_cod_related_entry_id
_cod_related_entry_database
_cod_related_entry_code
1 ChemSpider 1075989
